data_2213416
loop_
_publ_author_name
'Marie-H\'el\`ene Thibault'
'Fr\'ed\'eric-Georges Fontaine'

_publ_section_title
;
 <i>rac</i>-2,2'-Bis(diphenylphosphinoyl)-1,1'-binaphthyl
;
_journal_coeditor_code IM2007
_journal_issue 5
_journal_name_full 'Acta Crystallographica Section E'
_journal_page_first o2087
_journal_page_last o2088
_journal_paper_doi 10.1107/S1600536807013621
_journal_volume 63
_journal_year 2007
_chemical_formula_iupac 'C44 H32 O2 P2'
_chemical_formula_moiety 'C44 H32 O2 P2'
_chemical_formula_sum 'C44 H32 O2 P2'
_chemical_formula_weight 654.64
_chemical_name_systematic
;
rac-2,2'-Bis(diphenylphosphinoyl)-1,1'-binaphthyl
;
_space_group_IT_number 14
_symmetry_cell_setting monoclinic
_symmetry_space_group_name_Hall '-P 2yn'
_symmetry_space_group_name_H-M 'P 1 21/n 1'
_atom_sites_solution_hydrogens geom
_atom_sites_solution_primary direct
_atom_sites_solution_secondary difmap
_audit_creation_method SHELXL97
_cell_angle_alpha 90.00
_cell_angle_beta 104.1110(10)
_cell_angle_gamma 90.00
_cell_formula_units_Z 4
_cell_length_a 8.6300(10)
_cell_length_b 36.969(4)
_cell_length_c 10.6050(10)
_cell_measurement_reflns_used 9650
_cell_measurement_temperature 273(2)
_cell_measurement_theta_max 28.07
_cell_measurement_theta_min 2.27
_cell_volume 3281.4(6)
_computing_cell_refinement APEX2
_computing_data_collection 'APEX2 (Bruker, 2005)'
_computing_data_reduction 'SAINT (Bruker, 2003)'
_computing_molecular_graphics 'SHELXTL (Bruker, 2001)'
_computing_publication_material SHELXTL
_computing_structure_refinement 'SHELXL97 (Sheldrick, 1997)'
_computing_structure_solution 'SHELXS97 (Sheldrick, 1997)'
_diffrn_ambient_temperature 273(2)
_diffrn_measured_fraction_theta_full 0.998
_diffrn_measured_fraction_theta_max 0.998
_diffrn_measurement_device_type 'Bruker SMART APEXII CCD area-detector'
_diffrn_measurement_method \w
_diffrn_radiation_monochromator graphite
_diffrn_radiation_source 'fine-focus sealed tube'
_diffrn_radiation_type MoK\a
_diffrn_radiation_wavelength 0.71073
_diffrn_reflns_av_R_equivalents 0.0284
_diffrn_reflns_av_sigmaI/netI 0.0204
_diffrn_reflns_limit_h_max 10
_diffrn_reflns_limit_h_min -10
_diffrn_reflns_limit_k_max 45
_diffrn_reflns_limit_k_min -45
_diffrn_reflns_limit_l_max 13
_diffrn_reflns_limit_l_min -13
_diffrn_reflns_number 34454
_diffrn_reflns_theta_full 26.00
_diffrn_reflns_theta_max 26.00
_diffrn_reflns_theta_min 2.06
_exptl_absorpt_coefficient_mu 0.172
_exptl_absorpt_correction_T_max 0.9713
_exptl_absorpt_correction_T_min 0.9391
_exptl_absorpt_correction_type integration
_exptl_absorpt_process_details '(XPREP; Bruker, 2005)'
_exptl_crystal_colour colourless
_exptl_crystal_density_diffrn 1.325
_exptl_crystal_density_method 'not measured'
_exptl_crystal_description Block
_exptl_crystal_F_000 1368
_exptl_crystal_size_max 0.37
_exptl_crystal_size_mid 0.27
_exptl_crystal_size_min 0.17
_refine_diff_density_max 0.410
_refine_diff_density_min -0.410
_refine_ls_extinction_method none
_refine_ls_goodness_of_fit_ref 1.115
_refine_ls_hydrogen_treatment constr
_refine_ls_matrix_type full
_refine_ls_number_parameters 433
_refine_ls_number_reflns 6449
_refine_ls_number_restraints 0
_refine_ls_restrained_S_all 1.115
_refine_ls_R_factor_all 0.0559
_refine_ls_R_factor_gt 0.0518
_refine_ls_shift/su_max 0.000
_refine_ls_shift/su_mean 0.000
_refine_ls_structure_factor_coef Fsqd
_refine_ls_weighting_details 'calc w = 1/[\s^2^(Fo^2^)+(0.0509P)^2^+5.0134P] where P=(Fo^2^+2Fc^2^)/3'
_refine_ls_weighting_scheme calc
_refine_ls_wR_factor_gt 0.1277
_refine_ls_wR_factor_ref 0.1304
_reflns_number_gt 5919
_reflns_number_total 6449
_reflns_threshold_expression I>2\s(I)
_cod_data_source_file im2007.cif
_cod_data_source_block I
_cod_original_cell_volume 3281.3(7)
_cod_original_sg_symbol_H-M 'P 21/n'
_cod_database_code 2213416
_cod_database_fobs_code 2213416

loop_
_symmetry_equiv_pos_as_xyz
'x, y, z'
'-x+1/2, y+1/2, -z+1/2'
'-x, -y, -z'
'x-1/2, -y-1/2, z-1/2'

loop_
_atom_site_type_symbol
_atom_site_label
_atom_site_fract_x
_atom_site_fract_y
_atom_site_fract_z
_atom_site_U_iso_or_equiv
_atom_site_adp_type
_atom_site_calc_flag
_atom_site_refinement_flags
_atom_site_occupancy
P P1 -0.00500(7) 0.160425(15) 0.29190(6) 0.01404(14) Uani d . 1
P P2 -0.10081(7) 0.091105(15) -0.04525(6) 0.01463(14) Uani d . 1
O O2 -0.09294(19) 0.07268(4) 0.08050(15) 0.0192(3) Uani d . 1
O O1 -0.08970(19) 0.17411(4) 0.16175(15) 0.0180(3) Uani d . 1
C C3 0.1465(3) 0.09661(6) 0.3983(2) 0.0170(5) Uani d . 1
H H3 0.1066 0.1022 0.4699 0.020 Uiso calc R 1
C C27 0.1248(3) 0.19476(6) 0.3827(2) 0.0162(4) Uani d . 1
C C20 0.2481(3) 0.16912(6) 0.0722(2) 0.0161(4) Uani d . 1
C C5 0.3006(3) 0.05710(6) 0.2942(2) 0.0167(5) Uani d . 1
C C14 0.0754(3) 0.18711(6) -0.1372(2) 0.0179(5) Uani d . 1
H H14 0.0470 0.2037 -0.2049 0.021 Uiso calc R 1
C C1 0.1850(3) 0.11337(6) 0.1869(2) 0.0146(4) Uani d . 1
C C4 0.2298(3) 0.06521(6) 0.3980(2) 0.0176(5) Uani d . 1
H H4 0.2400 0.0490 0.4666 0.021 Uiso calc R 1
C C33 -0.3015(3) 0.10557(6) -0.1229(2) 0.0166(4) Uani d . 1
C C12 0.0253(3) 0.13091(6) -0.0363(2) 0.0146(4) Uani d . 1
C C39 -0.0383(3) 0.06194(6) -0.1605(2) 0.0163(4) Uani d . 1
C C40 -0.0715(3) 0.06925(6) -0.2934(2) 0.0203(5) Uani d . 1
H H40 -0.1292 0.0898 -0.3266 0.024 Uiso calc R 1
C C15 0.2065(3) 0.19461(6) -0.0309(2) 0.0165(4) Uani d . 1
C C16 0.3008(3) 0.22624(6) -0.0261(2) 0.0204(5) Uani d . 1
H H16 0.2711 0.2438 -0.0904 0.025 Uiso calc R 1
C C19 0.3871(3) 0.17535(6) 0.1728(2) 0.0203(5) Uani d . 1
H H19 0.4164 0.1588 0.2404 0.024 Uiso calc R 1
C C11 0.1515(3) 0.13759(6) 0.0700(2) 0.0141(4) Uani d . 1
C C6 0.3941(3) 0.02544(6) 0.2942(2) 0.0211(5) Uani d . 1
H H6 0.4008 0.0082 0.3593 0.025 Uiso calc R 1
C C13 -0.0096(3) 0.15587(6) -0.1414(2) 0.0166(5) Uani d . 1
H H13 -0.0916 0.1508 -0.2141 0.020 Uiso calc R 1
C C9 0.3680(3) 0.07551(6) 0.0931(2) 0.0190(5) Uani d . 1
H H9 0.3588 0.0917 0.0247 0.023 Uiso calc R 1
C C2 0.1197(2) 0.12089(6) 0.2911(2) 0.0143(4) Uani d . 1
C C38 -0.4083(3) 0.08057(6) -0.1956(2) 0.0199(5) Uani d . 1
H H38 -0.3717 0.0580 -0.2140 0.024 Uiso calc R 1
C C44 0.0491(3) 0.03113(6) -0.1118(2) 0.0197(5) Uani d . 1
H H44 0.0728 0.0263 -0.0230 0.024 Uiso calc R 1
C C26 -0.1866(3) 0.17017(7) 0.4756(2) 0.0227(5) Uani d . 1
H H26 -0.1303 0.1916 0.4992 0.027 Uiso calc R 1
C C21 -0.1449(3) 0.14701(6) 0.3855(2) 0.0169(5) Uani d . 1
C C10 0.2837(3) 0.08211(6) 0.1902(2) 0.0149(4) Uani d . 1
C C7 0.4744(3) 0.02009(6) 0.1994(3) 0.0237(5) Uani d . 1
H H7 0.5370 -0.0005 0.2013 0.028 Uiso calc R 1
C C37 -0.5689(3) 0.08932(7) -0.2404(2) 0.0238(5) Uani d . 1
H H37 -0.6403 0.0724 -0.2870 0.029 Uiso calc R 1
C C43 0.1013(3) 0.00752(6) -0.1950(3) 0.0231(5) Uani d . 1
H H43 0.1581 -0.0132 -0.1624 0.028 Uiso calc R 1
C C32 0.2183(3) 0.18999(6) 0.5086(2) 0.0220(5) Uani d . 1
H H32 0.2153 0.1682 0.5517 0.026 Uiso calc R 1
C C8 0.4628(3) 0.04549(7) 0.0989(2) 0.0227(5) Uani d . 1
H H8 0.5197 0.0419 0.0359 0.027 Uiso calc R 1
C C22 -0.2286(3) 0.11482(7) 0.3518(2) 0.0226(5) Uani d . 1
H H22 -0.2023 0.0994 0.2907 0.027 Uiso calc R 1
C C17 0.4347(3) 0.23124(6) 0.0720(3) 0.0237(5) Uani d . 1
H H17 0.4970 0.2518 0.0727 0.028 Uiso calc R 1
C C36 -0.6222(3) 0.12324(7) -0.2155(2) 0.0248(5) Uani d . 1
H H36 -0.7294 0.1293 -0.2466 0.030 Uiso calc R 1
C C35 -0.5164(3) 0.14832(7) -0.1442(3) 0.0248(5) Uani d . 1
H H35 -0.5527 0.1712 -0.1289 0.030 Uiso calc R 1
C C29 0.2305(3) 0.25520(7) 0.3813(3) 0.0259(5) Uani d . 1
H H29 0.2353 0.2769 0.3383 0.031 Uiso calc R 1
C C34 -0.3569(3) 0.13944(6) -0.0957(2) 0.0205(5) Uani d . 1
H H34 -0.2872 0.1560 -0.0453 0.025 Uiso calc R 1
C C18 0.4789(3) 0.20548(7) 0.1718(3) 0.0242(5) Uani d . 1
H H18 0.5711 0.2089 0.2375 0.029 Uiso calc R 1
C C30 0.3210(3) 0.25059(7) 0.5067(3) 0.0264(5) Uani d . 1
H H30 0.3851 0.2693 0.5488 0.032 Uiso calc R 1
C C41 -0.0187(3) 0.04590(6) -0.3761(2) 0.0228(5) Uani d . 1
H H41 -0.0413 0.0508 -0.4647 0.027 Uiso calc R 1
C C25 -0.3127(3) 0.16122(8) 0.5303(3) 0.0308(6) Uani d . 1
H H25 -0.3422 0.1769 0.5890 0.037 Uiso calc R 1
C C31 0.3159(3) 0.21793(7) 0.5696(3) 0.0279(6) Uani d . 1
H H31 0.3785 0.2147 0.6536 0.034 Uiso calc R 1
C C28 0.1321(3) 0.22755(6) 0.3191(2) 0.0214(5) Uani d . 1
H H28 0.0709 0.2309 0.2347 0.026 Uiso calc R 1
C C23 -0.3514(3) 0.10574(8) 0.4094(3) 0.0296(6) Uani d . 1
H H23 -0.4053 0.0839 0.3889 0.035 Uiso calc R 1
C C24 -0.3940(3) 0.12910(8) 0.4974(3) 0.0327(6) Uani d . 1
H H24 -0.4777 0.1231 0.5346 0.039 Uiso calc R 1
C C42 0.0679(3) 0.01515(6) -0.3268(3) 0.0239(5) Uani d . 1
H H42 0.1037 -0.0004 -0.3826 0.029 Uiso calc R 1

loop_
_atom_site_aniso_label
_atom_site_aniso_U_11
_atom_site_aniso_U_22
_atom_site_aniso_U_33
_atom_site_aniso_U_12
_atom_site_aniso_U_13
_atom_site_aniso_U_23
P1 0.0143(3) 0.0131(3) 0.0149(3) 0.0000(2) 0.0040(2) -0.0001(2)
P2 0.0143(3) 0.0148(3) 0.0148(3) -0.0008(2) 0.0038(2) 0.0004(2)
O2 0.0216(8) 0.0199(8) 0.0164(8) -0.0032(6) 0.0053(6) 0.0020(6)
O1 0.0185(8) 0.0180(8) 0.0167(8) 0.0024(6) 0.0030(6) 0.0014(6)
C3 0.0172(11) 0.0176(11) 0.0158(11) -0.0006(8) 0.0035(9) 0.0010(9)
C27 0.0137(10) 0.0134(10) 0.0219(12) -0.0003(8) 0.0055(9) -0.0037(9)
C20 0.0143(10) 0.0164(11) 0.0185(11) 0.0021(8) 0.0055(9) 0.0006(9)
C5 0.0141(10) 0.0155(11) 0.0196(12) -0.0014(8) 0.0023(9) 0.0012(9)
C14 0.0184(11) 0.0184(11) 0.0181(12) 0.0039(9) 0.0068(9) 0.0055(9)
C1 0.0128(10) 0.0133(10) 0.0164(11) -0.0031(8) 0.0010(8) -0.0006(8)
C4 0.0190(11) 0.0178(11) 0.0166(11) -0.0012(9) 0.0052(9) 0.0040(9)
C33 0.0168(11) 0.0206(11) 0.0140(11) -0.0001(9) 0.0070(9) 0.0016(9)
C12 0.0142(10) 0.0136(10) 0.0176(11) 0.0008(8) 0.0069(8) 0.0002(8)
C39 0.0152(10) 0.0154(10) 0.0178(11) -0.0024(8) 0.0033(9) 0.0000(9)
C40 0.0209(11) 0.0169(11) 0.0236(12) 0.0002(9) 0.0062(9) 0.0015(9)
C15 0.0152(10) 0.0175(11) 0.0187(11) 0.0020(8) 0.0076(9) 0.0003(9)
C16 0.0228(12) 0.0163(11) 0.0241(13) 0.0023(9) 0.0094(10) 0.0054(9)
C19 0.0179(11) 0.0214(12) 0.0208(12) 0.0011(9) 0.0032(9) 0.0028(9)
C11 0.0154(10) 0.0158(10) 0.0130(11) 0.0033(8) 0.0072(8) 0.0004(8)
C6 0.0220(12) 0.0175(11) 0.0237(12) 0.0021(9) 0.0055(10) 0.0056(9)
C13 0.0157(10) 0.0201(11) 0.0141(11) 0.0018(9) 0.0038(9) 0.0016(9)
C9 0.0211(11) 0.0205(11) 0.0161(11) 0.0006(9) 0.0056(9) 0.0026(9)
C2 0.0138(10) 0.0142(10) 0.0148(11) -0.0016(8) 0.0031(8) -0.0012(8)
C38 0.0205(11) 0.0205(11) 0.0197(12) -0.0023(9) 0.0069(9) 0.0004(9)
C44 0.0192(11) 0.0174(11) 0.0221(12) -0.0017(9) 0.0043(9) 0.0014(9)
C26 0.0217(12) 0.0263(12) 0.0212(12) 0.0038(10) 0.0069(10) 0.0018(10)
C21 0.0140(10) 0.0207(11) 0.0161(11) 0.0017(9) 0.0036(9) 0.0038(9)
C10 0.0149(10) 0.0141(10) 0.0150(11) -0.0009(8) 0.0025(8) 0.0006(8)
C7 0.0221(12) 0.0183(11) 0.0314(14) 0.0047(9) 0.0079(10) -0.0006(10)
C37 0.0178(11) 0.0356(14) 0.0184(12) -0.0076(10) 0.0051(9) 0.0011(10)
C43 0.0226(12) 0.0171(11) 0.0301(14) 0.0015(9) 0.0070(10) 0.0034(10)
C32 0.0228(12) 0.0173(11) 0.0231(13) 0.0010(9) 0.0002(10) 0.0016(9)
C8 0.0229(12) 0.0251(12) 0.0231(13) 0.0039(10) 0.0117(10) -0.0011(10)
C22 0.0167(11) 0.0229(12) 0.0259(13) -0.0020(9) 0.0010(10) 0.0039(10)
C17 0.0213(12) 0.0189(12) 0.0318(14) -0.0047(9) 0.0079(10) 0.0011(10)
C36 0.0147(11) 0.0382(14) 0.0221(13) 0.0038(10) 0.0061(9) 0.0100(11)
C35 0.0238(12) 0.0252(13) 0.0294(14) 0.0068(10) 0.0142(11) 0.0051(10)
C29 0.0280(13) 0.0176(12) 0.0321(14) -0.0042(10) 0.0074(11) 0.0018(10)
C34 0.0214(12) 0.0209(11) 0.0221(12) -0.0010(9) 0.0107(10) 0.0009(9)
C18 0.0201(12) 0.0251(12) 0.0252(13) -0.0032(10) 0.0013(10) 0.0001(10)
C30 0.0204(12) 0.0211(12) 0.0350(15) -0.0039(9) 0.0014(10) -0.0082(11)
C41 0.0264(12) 0.0224(12) 0.0204(12) -0.0029(10) 0.0071(10) -0.0005(9)
C25 0.0233(13) 0.0477(17) 0.0235(14) 0.0126(12) 0.0098(11) 0.0075(12)
C31 0.0236(12) 0.0274(13) 0.0270(14) -0.0005(10) -0.0051(10) -0.0048(11)
C28 0.0228(12) 0.0199(11) 0.0201(12) -0.0014(9) 0.0023(9) 0.0010(9)
C23 0.0166(12) 0.0329(14) 0.0351(15) -0.0042(10) -0.0018(11) 0.0134(12)
C24 0.0138(11) 0.0503(17) 0.0349(15) 0.0039(11) 0.0076(11) 0.0216(13)
C42 0.0273(13) 0.0182(11) 0.0293(14) -0.0018(10) 0.0132(11) -0.0042(10)

loop_
_atom_type_symbol
_atom_type_description
_atom_type_scat_dispersion_real
_atom_type_scat_dispersion_imag
_atom_type_scat_source
C C 0.0033 0.0016 'International Tables Vol C Tables 4.2.6.8 and 6.1.1.4'
H H 0.0000 0.0000 'International Tables Vol C Tables 4.2.6.8 and 6.1.1.4'
O O 0.0106 0.0060 'International Tables Vol C Tables 4.2.6.8 and 6.1.1.4'
P P 0.1023 0.0942 'International Tables Vol C Tables 4.2.6.8 and 6.1.1.4'

loop_
_geom_angle_atom_site_label_1
_geom_angle_atom_site_label_2
_geom_angle_atom_site_label_3
_geom_angle
O1 P1 C27 110.89(10)
O1 P1 C21 111.13(10)
C27 P1 C21 108.05(11)
O1 P1 C2 115.34(10)
C27 P1 C2 106.06(10)
C21 P1 C2 104.92(10)
O2 P2 C33 111.96(10)
O2 P2 C39 112.21(10)
C33 P2 C39 106.20(10)
O2 P2 C12 115.38(10)
C33 P2 C12 106.20(10)
C39 P2 C12 104.14(10)
C4 C3 C2 121.1(2)
C4 C3 H3 119.4
C2 C3 H3 119.4
C32 C27 C28 119.3(2)
C32 C27 P1 124.10(18)
C28 C27 P1 116.60(18)
C19 C20 C15 118.7(2)
C19 C20 C11 121.9(2)
C15 C20 C11 119.4(2)
C4 C5 C10 119.0(2)
C4 C5 C6 121.8(2)
C10 C5 C6 119.2(2)
C13 C14 C15 120.7(2)
C13 C14 H14 119.6
C15 C14 H14 119.6
C2 C1 C10 119.8(2)
C2 C1 C11 120.39(19)
C10 C1 C11 119.79(19)
C3 C4 C5 120.6(2)
C3 C4 H4 119.7
C5 C4 H4 119.7
C34 C33 C38 119.6(2)
C34 C33 P2 120.64(18)
C38 C33 P2 119.05(18)
C11 C12 C13 119.8(2)
C11 C12 P2 121.88(17)
C13 C12 P2 118.35(17)
C44 C39 C40 119.5(2)
C44 C39 P2 117.39(18)
C40 C39 P2 123.10(17)
C41 C40 C39 120.1(2)
C41 C40 H40 120.0
C39 C40 H40 120.0
C14 C15 C16 122.0(2)
C14 C15 C20 119.0(2)
C16 C15 C20 118.9(2)
C17 C16 C15 120.7(2)
C17 C16 H16 119.6
C15 C16 H16 119.6
C18 C19 C20 120.8(2)
C18 C19 H19 119.6
C20 C19 H19 119.6
C12 C11 C20 119.9(2)
C12 C11 C1 121.41(19)
C20 C11 C1 118.65(19)
C7 C6 C5 120.5(2)
C7 C6 H6 119.7
C5 C6 H6 119.7
C14 C13 C12 121.0(2)
C14 C13 H13 119.5
C12 C13 H13 119.5
C8 C9 C10 120.8(2)
C8 C9 H9 119.6
C10 C9 H9 119.6
C1 C2 C3 119.5(2)
C1 C2 P1 121.45(17)
C3 C2 P1 119.00(16)
C37 C38 C33 120.3(2)
C37 C38 H38 119.9
C33 C38 H38 119.9
C43 C44 C39 120.4(2)
C43 C44 H44 119.8
C39 C44 H44 119.8
C25 C26 C21 119.9(2)
C25 C26 H26 120.0
C21 C26 H26 120.0
C22 C21 C26 119.7(2)
C22 C21 P1 117.83(18)
C26 C21 P1 121.77(18)
C5 C10 C9 118.5(2)
C5 C10 C1 119.6(2)
C9 C10 C1 121.9(2)
C6 C7 C8 120.4(2)
C6 C7 H7 119.8
C8 C7 H7 119.8
C36 C37 C38 119.7(2)
C36 C37 H37 120.1
C38 C37 H37 120.1
C42 C43 C44 119.5(2)
C42 C43 H43 120.3
C44 C43 H43 120.3
C31 C32 C27 119.8(2)
C31 C32 H32 120.1
C27 C32 H32 120.1
C9 C8 C7 120.4(2)
C9 C8 H8 119.8
C7 C8 H8 119.8
C23 C22 C21 119.8(2)
C23 C22 H22 120.1
C21 C22 H22 120.1
C16 C17 C18 120.4(2)
C16 C17 H17 119.8
C18 C17 H17 119.8
C37 C36 C35 120.3(2)
C37 C36 H36 119.9
C35 C36 H36 119.9
C34 C35 C36 120.4(2)
C34 C35 H35 119.8
C36 C35 H35 119.8
C30 C29 C28 120.3(2)
C30 C29 H29 119.9
C28 C29 H29 119.9
C35 C34 C33 119.7(2)
C35 C34 H34 120.2
C33 C34 H34 120.2
C19 C18 C17 120.4(2)
C19 C18 H18 119.8
C17 C18 H18 119.8
C29 C30 C31 119.7(2)
C29 C30 H30 120.1
C31 C30 H30 120.1
C40 C41 C42 120.1(2)
C40 C41 H41 120.0
C42 C41 H41 120.0
C24 C25 C26 120.0(3)
C24 C25 H25 120.0
C26 C25 H25 120.0
C30 C31 C32 120.7(2)
C30 C31 H31 119.7
C32 C31 H31 119.7
C29 C28 C27 120.3(2)
C29 C28 H28 119.9
C27 C28 H28 119.9
C24 C23 C22 120.2(2)
C24 C23 H23 119.9
C22 C23 H23 119.9
C25 C24 C23 120.3(2)
C25 C24 H24 119.8
C23 C24 H24 119.8
C43 C42 C41 120.4(2)
C43 C42 H42 119.8
C41 C42 H42 119.8

loop_
_geom_bond_atom_site_label_1
_geom_bond_atom_site_label_2
_geom_bond_distance
P1 O1 1.4843(17)
P1 C27 1.807(2)
P1 C21 1.809(2)
P1 C2 1.817(2)
P2 O2 1.4842(17)
P2 C33 1.808(2)
P2 C39 1.808(2)
P2 C12 1.819(2)
C3 C4 1.366(3)
C3 C2 1.423(3)
C3 H3 0.9300
C27 C32 1.393(3)
C27 C28 1.396(3)
C20 C19 1.417(3)
C20 C15 1.422(3)
C20 C11 1.430(3)
C5 C4 1.416(3)
C5 C10 1.419(3)
C5 C6 1.422(3)
C14 C13 1.363(3)
C14 C15 1.415(3)
C14 H14 0.9300
C1 C2 1.386(3)
C1 C10 1.431(3)
C1 C11 1.499(3)
C4 H4 0.9300
C33 C34 1.396(3)
C33 C38 1.396(3)
C12 C11 1.386(3)
C12 C13 1.421(3)
C39 C44 1.394(3)
C39 C40 1.395(3)
C40 C41 1.384(3)
C40 H40 0.9300
C15 C16 1.418(3)
C16 C17 1.366(4)
C16 H16 0.9300
C19 C18 1.368(3)
C19 H19 0.9300
C6 C7 1.368(3)
C6 H6 0.9300
C13 H13 0.9300
C9 C8 1.371(3)
C9 C10 1.419(3)
C9 H9 0.9300
C38 C37 1.390(3)
C38 H38 0.9300
C44 C43 1.392(3)
C44 H44 0.9300
C26 C25 1.392(4)
C26 C21 1.394(3)
C26 H26 0.9300
C21 C22 1.393(3)
C7 C8 1.406(3)
C7 H7 0.9300
C37 C36 1.383(4)
C37 H37 0.9300
C43 C42 1.386(4)
C43 H43 0.9300
C32 C31 1.389(3)
C32 H32 0.9300
C8 H8 0.9300
C22 C23 1.387(4)
C22 H22 0.9300
C17 C18 1.406(4)
C17 H17 0.9300
C36 C35 1.389(4)
C36 H36 0.9300
C35 C34 1.386(3)
C35 H35 0.9300
C29 C30 1.378(4)
C29 C28 1.388(3)
C29 H29 0.9300
C34 H34 0.9300
C18 H18 0.9300
C30 C31 1.386(4)
C30 H30 0.9300
C41 C42 1.391(3)
C41 H41 0.9300
C25 C24 1.380(4)
C25 H25 0.9300
C31 H31 0.9300
C28 H28 0.9300
C23 C24 1.385(4)
C23 H23 0.9300
C24 H24 0.9300
C42 H42 0.9300

loop_
_geom_torsion_atom_site_label_1
_geom_torsion_atom_site_label_2
_geom_torsion_atom_site_label_3
_geom_torsion_atom_site_label_4
_geom_torsion
O1 P1 C27 C32 179.21(19)
C21 P1 C27 C32 57.2(2)
C2 P1 C27 C32 -54.9(2)
O1 P1 C27 C28 -2.3(2)
C21 P1 C27 C28 -124.33(18)
C2 P1 C27 C28 123.61(18)
C2 C3 C4 C5 4.1(3)
C10 C5 C4 C3 0.0(3)
C6 C5 C4 C3 177.0(2)
O2 P2 C33 C34 88.5(2)
C39 P2 C33 C34 -148.76(18)
C12 P2 C33 C34 -38.3(2)
O2 P2 C33 C38 -82.2(2)
C39 P2 C33 C38 40.6(2)
C12 P2 C33 C38 151.05(18)
O2 P2 C12 C11 17.8(2)
C33 P2 C12 C11 142.46(18)
C39 P2 C12 C11 -105.65(19)
O2 P2 C12 C13 -161.36(16)
C33 P2 C12 C13 -36.7(2)
C39 P2 C12 C13 75.20(19)
O2 P2 C39 C44 -17.4(2)
C33 P2 C39 C44 -140.07(17)
C12 P2 C39 C44 108.04(18)
O2 P2 C39 C40 163.51(18)
C33 P2 C39 C40 40.9(2)
C12 P2 C39 C40 -71.0(2)
C44 C39 C40 C41 0.4(3)
P2 C39 C40 C41 179.43(18)
C13 C14 C15 C16 177.6(2)
C13 C14 C15 C20 -0.3(3)
C19 C20 C15 C14 174.9(2)
C11 C20 C15 C14 -3.6(3)
C19 C20 C15 C16 -3.2(3)
C11 C20 C15 C16 178.4(2)
C14 C15 C16 C17 -174.2(2)
C20 C15 C16 C17 3.7(3)
C15 C20 C19 C18 0.7(3)
C11 C20 C19 C18 179.1(2)
C13 C12 C11 C20 -1.4(3)
P2 C12 C11 C20 179.51(16)
C13 C12 C11 C1 175.58(19)
P2 C12 C11 C1 -3.6(3)
C19 C20 C11 C12 -174.0(2)
C15 C20 C11 C12 4.4(3)
C19 C20 C11 C1 9.0(3)
C15 C20 C11 C1 -172.62(19)
C2 C1 C11 C12 -92.3(3)
C10 C1 C11 C12 87.1(3)
C2 C1 C11 C20 84.7(3)
C10 C1 C11 C20 -95.9(2)
C4 C5 C6 C7 -173.4(2)
C10 C5 C6 C7 3.7(3)
C15 C14 C13 C12 3.5(3)
C11 C12 C13 C14 -2.6(3)
P2 C12 C13 C14 176.55(17)
C10 C1 C2 C3 -2.5(3)
C11 C1 C2 C3 176.92(19)
C10 C1 C2 P1 179.52(16)
C11 C1 C2 P1 -1.1(3)
C4 C3 C2 C1 -2.8(3)
C4 C3 C2 P1 175.25(17)
O1 P1 C2 C1 26.0(2)
C27 P1 C2 C1 -97.15(19)
C21 P1 C2 C1 148.63(18)
O1 P1 C2 C3 -152.00(16)
C27 P1 C2 C3 84.84(19)
C21 P1 C2 C3 -29.4(2)
C34 C33 C38 C37 -0.1(3)
P2 C33 C38 C37 170.64(18)
C40 C39 C44 C43 -0.8(3)
P2 C39 C44 C43 -179.92(18)
C25 C26 C21 C22 -0.7(4)
C25 C26 C21 P1 169.75(19)
O1 P1 C21 C22 74.3(2)
C27 P1 C21 C22 -163.82(17)
C2 P1 C21 C22 -51.0(2)
O1 P1 C21 C26 -96.3(2)
C27 P1 C21 C26 25.6(2)
C2 P1 C21 C26 138.39(19)
C4 C5 C10 C9 173.9(2)
C6 C5 C10 C9 -3.2(3)
C4 C5 C10 C1 -5.2(3)
C6 C5 C10 C1 177.7(2)
C8 C9 C10 C5 0.5(3)
C8 C9 C10 C1 179.5(2)
C2 C1 C10 C5 6.4(3)
C11 C1 C10 C5 -172.98(19)
C2 C1 C10 C9 -172.6(2)
C11 C1 C10 C9 8.0(3)
C5 C6 C7 C8 -1.3(4)
C33 C38 C37 C36 1.5(4)
C39 C44 C43 C42 1.0(3)
C28 C27 C32 C31 0.7(4)
P1 C27 C32 C31 179.14(19)
C10 C9 C8 C7 1.9(4)
C6 C7 C8 C9 -1.5(4)
C26 C21 C22 C23 -1.0(3)
P1 C21 C22 C23 -171.78(18)
C15 C16 C17 C18 -1.7(4)
C38 C37 C36 C35 -1.0(4)
C37 C36 C35 C34 -1.0(4)
C36 C35 C34 C33 2.4(4)
C38 C33 C34 C35 -1.8(3)
P2 C33 C34 C35 -172.43(18)
C20 C19 C18 C17 1.4(4)
C16 C17 C18 C19 -0.9(4)
C28 C29 C30 C31 1.3(4)
C39 C40 C41 C42 -0.2(4)
C21 C26 C25 C24 1.4(4)
C29 C30 C31 C32 -1.2(4)
C27 C32 C31 C30 0.2(4)
C30 C29 C28 C27 -0.4(4)
C32 C27 C28 C29 -0.6(4)
P1 C27 C28 C29 -179.18(19)
C21 C22 C23 C24 1.9(4)
C26 C25 C24 C23 -0.5(4)
C22 C23 C24 C25 -1.2(4)
C44 C43 C42 C41 -0.8(4)
C40 C41 C42 C43 0.4(4)

loop_
_cod_related_entry_id
_cod_related_entry_database
_cod_related_entry_code
1 ChemSpider 9160369
